data_2213917
loop_
_publ_author_name
'Morawitz, Thorsten'
'Lerner, Hans-Wolfram'
'Bolte, Michael'

_publ_section_title
;
 Bis(dimethylammonium) tetrachloridoferrate(II)
;
_journal_coeditor_code NG2267
_journal_issue 6
_journal_name_full 'Acta Crystallographica Section E'
_journal_page_first m1683
_journal_page_last m1683
_journal_paper_doi 10.1107/S1600536807022994
_journal_volume 63
_journal_year 2007
_chemical_formula_iupac '(C2 H8 N)2 [Fe Cl4]'
_chemical_formula_moiety '2C2 H8 N + , Cl4 Fe 2-'
_chemical_formula_sum 'C4 H16 Cl4 Fe N2'
_chemical_formula_weight 289.84
_chemical_name_systematic
;
Bis(dimethylammonium) tetrachloridoferrate(II)
;
_space_group_IT_number 14
_symmetry_cell_setting monoclinic
_symmetry_space_group_name_Hall '-P 2yn'
_symmetry_space_group_name_H-M 'P 1 21/n 1'
_atom_sites_solution_hydrogens geom
_atom_sites_solution_primary direct
_atom_sites_solution_secondary difmap
_audit_creation_method SHELXL97
_cell_angle_alpha 90.00
_cell_angle_beta 95.828(5)
_cell_angle_gamma 90.00
_cell_formula_units_Z 4
_cell_length_a 7.8999(5)
_cell_length_b 11.2878(9)
_cell_length_c 14.5064(9)
_cell_measurement_reflns_used 10454
_cell_measurement_temperature 173(2)
_cell_measurement_theta_max 26.0
_cell_measurement_theta_min 3.4
_cell_volume 1286.89(15)
_computing_cell_refinement X-AREA
_computing_data_collection 'X-AREA (Stoe & Cie, 2001)'
_computing_data_reduction X-AREA
_computing_molecular_graphics 'XP in SHELXTL-Plus (Sheldrick, 1991)'
_computing_publication_material SHELXL97
_computing_structure_refinement 'SHELXL97 (Sheldrick, 1997)'
_computing_structure_solution 'SHELXS97 (Sheldrick, 1997)'
_diffrn_ambient_temperature 173(2)
_diffrn_measured_fraction_theta_full 0.997
_diffrn_measured_fraction_theta_max 0.993
_diffrn_measurement_device_type 'Stoe IPDSII two-circle'
_diffrn_measurement_method \w
_diffrn_radiation_monochromator graphite
_diffrn_radiation_source 'fine-focus sealed tube'
_diffrn_radiation_type MoK\a
_diffrn_radiation_wavelength 0.71073
_diffrn_reflns_av_R_equivalents 0.0640
_diffrn_reflns_av_sigmaI/netI 0.0575
_diffrn_reflns_limit_h_max 9
_diffrn_reflns_limit_h_min -9
_diffrn_reflns_limit_k_max 13
_diffrn_reflns_limit_k_min -13
_diffrn_reflns_limit_l_max 17
_diffrn_reflns_limit_l_min -17
_diffrn_reflns_number 18093
_diffrn_reflns_theta_full 25.00
_diffrn_reflns_theta_max 25.89
_diffrn_reflns_theta_min 3.35
_diffrn_standards_number 0
_exptl_absorpt_coefficient_mu 1.957
_exptl_absorpt_correction_T_max 0.8591
_exptl_absorpt_correction_T_min 0.7578
_exptl_absorpt_correction_type multi-scan
_exptl_absorpt_process_details '(MULABS; Spek, 2003; Blessing, 1995)'
_exptl_crystal_colour colourless
_exptl_crystal_density_diffrn 1.496
_exptl_crystal_density_method 'not measured'
_exptl_crystal_description block
_exptl_crystal_F_000 592
_exptl_crystal_size_max 0.15
_exptl_crystal_size_mid 0.13
_exptl_crystal_size_min 0.08
_refine_diff_density_max 0.328
_refine_diff_density_min -0.706
_refine_ls_extinction_method none
_refine_ls_goodness_of_fit_ref 1.018
_refine_ls_hydrogen_treatment mixed
_refine_ls_matrix_type full
_refine_ls_number_parameters 120
_refine_ls_number_reflns 2477
_refine_ls_number_restraints 4
_refine_ls_restrained_S_all 1.017
_refine_ls_R_factor_all 0.0460
_refine_ls_R_factor_gt 0.0343
_refine_ls_shift/su_max 0.001
_refine_ls_shift/su_mean 0.000
_refine_ls_structure_factor_coef Fsqd
_refine_ls_weighting_details 'calc w = 1/[\s^2^(Fo^2^)+(0.0296P)^2^] where P=(Fo^2^+2Fc^2^)/3'
_refine_ls_weighting_scheme calc
_refine_ls_wR_factor_gt 0.0675
_refine_ls_wR_factor_ref 0.0710
_reflns_number_gt 2026
_reflns_number_total 2477
_reflns_threshold_expression I>2\s(I)
_cod_data_source_file ng2267.cif
_cod_data_source_block I
_cod_original_sg_symbol_H-M 'P 21/n'
_cod_database_code 2213917
_cod_database_fobs_code 2213917

loop_
_symmetry_equiv_pos_as_xyz
'x, y, z'
'-x+1/2, y+1/2, -z+1/2'
'-x, -y, -z'
'x-1/2, -y-1/2, z-1/2'

loop_
_atom_site_type_symbol
_atom_site_label
_atom_site_fract_x
_atom_site_fract_y
_atom_site_fract_z
_atom_site_U_iso_or_equiv
_atom_site_adp_type
_atom_site_calc_flag
_atom_site_refinement_flags
_atom_site_occupancy
Fe Fe1 0.70968(4) 0.29611(3) 0.45336(2) 0.02135(11) Uani d . 1
Cl Cl1 0.71106(8) 0.50045(5) 0.44186(5) 0.03030(16) Uani d . 1
Cl Cl2 0.67392(8) 0.23483(6) 0.60487(4) 0.02816(15) Uani d . 1
Cl Cl3 0.46470(8) 0.22615(5) 0.36767(5) 0.03004(16) Uani d . 1
Cl Cl4 0.95767(8) 0.21556(6) 0.41103(5) 0.03347(17) Uani d . 1
N N1 0.2669(3) 0.1914(2) 0.57052(17) 0.0304(5) Uani d D 1
H H1A 0.368(2) 0.227(3) 0.565(2) 0.040(9) Uiso d D 1
H H1B 0.207(4) 0.224(3) 0.5201(16) 0.048(10) Uiso d D 1
C C1 0.2007(4) 0.2229(3) 0.6601(2) 0.0435(7) Uani d . 1
H H1C 0.0846 0.1925 0.6606 0.065 Uiso calc R 1
H H1D 0.2000 0.3093 0.6671 0.065 Uiso calc R 1
H H1E 0.2739 0.1877 0.7115 0.065 Uiso calc R 1
C C2 0.2777(4) 0.0616(3) 0.5549(3) 0.0454(8) Uani d . 1
H H2C 0.3563 0.0262 0.6038 0.068 Uiso calc R 1
H H2D 0.3192 0.0469 0.4945 0.068 Uiso calc R 1
H H2E 0.1646 0.0262 0.5559 0.068 Uiso calc R 1
N N2 0.3056(3) 0.4867(2) 0.32772(16) 0.0283(5) Uani d D 1
H H2A 0.344(4) 0.535(2) 0.3754(16) 0.044(9) Uiso d D 1
H H2B 0.344(5) 0.4129(17) 0.345(3) 0.068(12) Uiso d D 1
C C3 0.3852(3) 0.5206(3) 0.24341(19) 0.0323(6) Uani d . 1
H H3A 0.3535 0.4631 0.1940 0.048 Uiso calc R 1
H H3B 0.5093 0.5216 0.2572 0.048 Uiso calc R 1
H H3C 0.3456 0.5996 0.2232 0.048 Uiso calc R 1
C C4 0.1171(3) 0.4845(3) 0.3142(2) 0.0373(7) Uani d . 1
H H4A 0.0749 0.5612 0.2900 0.056 Uiso calc R 1
H H4B 0.0724 0.4690 0.3737 0.056 Uiso calc R 1
H H4C 0.0793 0.4219 0.2701 0.056 Uiso calc R 1

loop_
_atom_site_aniso_label
_atom_site_aniso_U_11
_atom_site_aniso_U_22
_atom_site_aniso_U_33
_atom_site_aniso_U_12
_atom_site_aniso_U_13
_atom_site_aniso_U_23
Fe1 0.01938(18) 0.02096(19) 0.0236(2) 0.00109(13) 0.00171(13) 0.00027(14)
Cl1 0.0325(3) 0.0207(3) 0.0377(4) -0.0013(2) 0.0031(3) 0.0037(3)
Cl2 0.0308(3) 0.0283(3) 0.0250(3) -0.0009(2) 0.0008(2) 0.0049(2)
Cl3 0.0281(3) 0.0271(3) 0.0330(4) -0.0023(2) -0.0066(3) -0.0033(3)
Cl4 0.0247(3) 0.0349(4) 0.0416(4) 0.0068(2) 0.0077(3) -0.0039(3)
N1 0.0281(12) 0.0259(12) 0.0373(13) -0.0034(9) 0.0039(10) 0.0055(10)
C1 0.0531(19) 0.0374(17) 0.0420(18) -0.0013(13) 0.0151(15) 0.0073(14)
C2 0.0532(19) 0.0236(14) 0.059(2) -0.0013(13) 0.0033(16) 0.0007(14)
N2 0.0283(11) 0.0287(12) 0.0272(12) 0.0016(9) -0.0007(9) 0.0012(10)
C3 0.0297(13) 0.0397(16) 0.0279(14) 0.0023(11) 0.0054(11) 0.0000(12)
C4 0.0271(14) 0.0424(17) 0.0422(17) -0.0071(12) 0.0025(12) 0.0051(14)

loop_
_atom_type_symbol
_atom_type_description
_atom_type_scat_dispersion_real
_atom_type_scat_dispersion_imag
_atom_type_scat_source
C C 0.0033 0.0016 'International Tables Vol C Tables 4.2.6.8 and 6.1.1.4'
H H 0.0000 0.0000 'International Tables Vol C Tables 4.2.6.8 and 6.1.1.4'
Cl Cl 0.1484 0.1585 'International Tables Vol C Tables 4.2.6.8 and 6.1.1.4'
Fe Fe 0.3463 0.8444 'International Tables Vol C Tables 4.2.6.8 and 6.1.1.4'
N N 0.0061 0.0033 'International Tables Vol C Tables 4.2.6.8 and 6.1.1.4'

loop_
_geom_angle_atom_site_label_1
_geom_angle_atom_site_label_2
_geom_angle_atom_site_label_3
_geom_angle
Cl4 Fe1 Cl1 111.39(3)
Cl4 Fe1 Cl3 114.06(3)
Cl1 Fe1 Cl3 108.02(3)
Cl4 Fe1 Cl2 108.68(3)
Cl1 Fe1 Cl2 111.30(3)
Cl3 Fe1 Cl2 103.14(3)
C2 N1 C1 113.5(2)
C2 N1 H1A 111(2)
C1 N1 H1A 111(2)
C2 N1 H1B 108(2)
C1 N1 H1B 114(2)
H1A N1 H1B 98(3)
N1 C1 H1C 109.5
N1 C1 H1D 109.5
H1C C1 H1D 109.5
N1 C1 H1E 109.5
H1C C1 H1E 109.5
H1D C1 H1E 109.5
N1 C2 H2C 109.5
N1 C2 H2D 109.5
H2C C2 H2D 109.5
N1 C2 H2E 109.5
H2C C2 H2E 109.5
H2D C2 H2E 109.5
C3 N2 C4 113.6(2)
C3 N2 H2A 110(2)
C4 N2 H2A 111(2)
C3 N2 H2B 108(3)
C4 N2 H2B 109(3)
H2A N2 H2B 105(3)
N2 C3 H3A 109.5
N2 C3 H3B 109.5
H3A C3 H3B 109.5
N2 C3 H3C 109.5
H3A C3 H3C 109.5
H3B C3 H3C 109.5
N2 C4 H4A 109.5
N2 C4 H4B 109.5
H4A C4 H4B 109.5
N2 C4 H4C 109.5
H4A C4 H4C 109.5
H4B C4 H4C 109.5

loop_
_geom_bond_atom_site_label_1
_geom_bond_atom_site_label_2
_geom_bond_distance
Fe1 Cl4 2.2992(7)
Fe1 Cl1 2.3128(7)
Fe1 Cl3 2.3293(7)
Fe1 Cl2 2.3483(7)
N1 C2 1.486(4)
N1 C1 1.493(4)
N1 H1A 0.904(10)
N1 H1B 0.907(10)
C1 H1C 0.9800
C1 H1D 0.9800
C1 H1E 0.9800
C2 H2C 0.9800
C2 H2D 0.9800
C2 H2E 0.9800
N2 C3 1.482(4)
N2 C4 1.483(3)
N2 H2A 0.907(10)
N2 H2B 0.914(10)
C3 H3A 0.9800
C3 H3B 0.9800
C3 H3C 0.9800
C4 H4A 0.9800
C4 H4B 0.9800
C4 H4C 0.9800

loop_
_geom_hbond_atom_site_label_D
_geom_hbond_atom_site_label_H
_geom_hbond_atom_site_label_A
_geom_hbond_site_symmetry_A
_geom_hbond_distance_DH
_geom_hbond_distance_HA
_geom_hbond_distance_DA
_geom_hbond_angle_DHA
N1 H1A Cl2 . 0.904(10) 2.431(19) 3.240(2) 149(3)
N1 H1B Cl4 1_455 0.907(10) 2.40(2) 3.201(2) 148(3)
N2 H2A Cl2 3_666 0.907(10) 2.62(3) 3.291(2) 131(3)
N2 H2A Cl1 3_666 0.907(10) 2.76(3) 3.362(2) 125(3)
N2 H2B Cl3 . 0.914(10) 2.323(13) 3.227(2) 170(4)
